data_7008093
loop_
_publ_author_name
'Ma, Haiyan'
'Melillo, Gianluca'
'Oliva, Leone'
'Spaniol, Thomas P.'
'Englert, Ulli'
'Okuda, Jun'

_publ_section_title
;
 Aluminium alkyl complexes supported by [OSSO] type bisphenolato
 ligands: synthesis, characterization and living polymerization of
 rac-lactide.
;
_journal_issue 4
_journal_name_full 'Dalton transactions (Cambridge, England : 2003)'
_journal_page_first 721
_journal_page_last 727
_journal_paper_doi 10.1039/b416875e
_journal_year 2005
_chemical_formula_sum 'C50 H70 Al2 O4 S4'
_chemical_formula_weight 917.33
_chemical_name_systematic
;
?
;
_space_group_IT_number 56
_symmetry_cell_setting orthorhombic
_symmetry_space_group_name_Hall '-P 2ab 2ac'
_symmetry_space_group_name_H-M 'P c c n'
_atom_sites_solution_hydrogens geom
_atom_sites_solution_primary direct
_atom_sites_solution_secondary difmap
_audit_creation_method SHELXL-97
_cell_angle_alpha 90.00
_cell_angle_beta 90.00
_cell_angle_gamma 90.00
_cell_formula_units_Z 4
_cell_length_a 10.7048(17)
_cell_length_b 16.380(3)
_cell_length_c 28.722(5)
_cell_measurement_reflns_used 50262
_cell_measurement_temperature 110(2)
_cell_measurement_theta_max 28.32
_cell_measurement_theta_min 1.89
_cell_volume 5036.2(15)
_computing_cell_refinement SMART
_computing_data_collection SMART
_computing_data_reduction 'SAINT, SADABS'
_computing_molecular_graphics 'Ortep-3 for Windows, Farrugia, 1997)'
_computing_structure_refinement 'SHELXL-97 (Sheldrick, 1997)'
_computing_structure_solution 'SHELXS-86 (Sheldrick, 1986)'
_diffrn_ambient_temperature 110(2)
_diffrn_measured_fraction_theta_full 0.999
_diffrn_measured_fraction_theta_max 0.999
_diffrn_measurement_device_type 'Bruker AXS diffractometer with CCD area detector'
_diffrn_measurement_method \w-scans
_diffrn_radiation_monochromator graphite
_diffrn_radiation_source 'fine-focus sealed tube'
_diffrn_radiation_type MoK\a
_diffrn_radiation_wavelength 0.71073
_diffrn_reflns_av_R_equivalents 0.0333
_diffrn_reflns_av_sigmaI/netI 0.0196
_diffrn_reflns_limit_h_max 14
_diffrn_reflns_limit_h_min -14
_diffrn_reflns_limit_k_max 21
_diffrn_reflns_limit_k_min -21
_diffrn_reflns_limit_l_max 37
_diffrn_reflns_limit_l_min -38
_diffrn_reflns_number 50262
_diffrn_reflns_theta_full 28.32
_diffrn_reflns_theta_max 28.32
_diffrn_reflns_theta_min 1.89
_exptl_absorpt_coefficient_mu 0.265
_exptl_absorpt_correction_T_max 0.9248
_exptl_absorpt_correction_T_min 0.8573
_exptl_absorpt_correction_type empirical
_exptl_absorpt_process_details 'Bruker area detector absorption detection'
_exptl_crystal_colour colourless
_exptl_crystal_density_diffrn 1.210
_exptl_crystal_density_method 'not measured'
_exptl_crystal_description irregular
_exptl_crystal_F_000 1968
_exptl_crystal_size_max 0.60
_exptl_crystal_size_mid 0.56
_exptl_crystal_size_min 0.30
_refine_diff_density_max 0.504
_refine_diff_density_min -0.241
_refine_diff_density_rms 0.070
_refine_ls_extinction_method none
_refine_ls_goodness_of_fit_ref 1.067
_refine_ls_hydrogen_treatment mixed
_refine_ls_matrix_type full
_refine_ls_number_parameters 280
_refine_ls_number_reflns 6270
_refine_ls_number_restraints 0
_refine_ls_restrained_S_all 1.067
_refine_ls_R_factor_all 0.0464
_refine_ls_R_factor_gt 0.0410
_refine_ls_shift/su_max 0.001
_refine_ls_shift/su_mean 0.000
_refine_ls_structure_factor_coef Fsqd
_refine_ls_weighting_details 'calc w=1/[\s^2^(Fo^2^)+(0.0611P)^2^+2.2698P] where P=(Fo^2^+2Fc^2^)/3'
_refine_ls_weighting_scheme calc
_refine_ls_wR_factor_gt 0.1057
_refine_ls_wR_factor_ref 0.1094
_reflns_number_gt 5520
_reflns_number_total 6270
_reflns_threshold_expression >2sigma(I)
_cod_data_source_file b416875e.txt
_cod_data_source_block gm1
_cod_original_cell_volume 5036.2(14)
_cod_original_sg_symbol_H-M Pccn
_cod_database_code 7008093

loop_
_symmetry_equiv_pos_as_xyz
'x, y, z'
'-x+1/2, -y+1/2, z'
'-x, y+1/2, -z+1/2'
'x+1/2, -y, -z+1/2'
'-x, -y, -z'
'x-1/2, y-1/2, -z'
'x, -y-1/2, z-1/2'
'-x-1/2, y, z-1/2'

loop_
_atom_site_label
_atom_site_type_symbol
_atom_site_fract_x
_atom_site_fract_y
_atom_site_fract_z
_atom_site_U_iso_or_equiv
_atom_site_adp_type
_atom_site_occupancy
_atom_site_symmetry_multiplicity
_atom_site_calc_flag
_atom_site_refinement_flags
_atom_site_disorder_assembly
_atom_site_disorder_group
Al Al -0.03725(4) 0.64120(3) 0.362317(15) 0.01908(11) Uani 1 1 d . . .
O1 O -0.08788(9) 0.66552(6) 0.30552(3) 0.0209(2) Uani 1 1 d . . .
O2 O -0.08725(9) 0.67763(6) 0.41748(3) 0.0198(2) Uani 1 1 d . . .
S1 S 0.08427(3) 0.77529(2) 0.352761(12) 0.02002(9) Uani 1 1 d . . .
S2 S -0.24885(3) 0.56548(2) 0.369066(11) 0.01834(9) Uani 1 1 d . . .
C1 C -0.01992(13) 0.70947(8) 0.27513(5) 0.0198(3) Uani 1 1 d . . .
C2 C 0.06238(13) 0.76961(8) 0.29167(5) 0.0198(3) Uani 1 1 d . . .
C3 C 0.12939(14) 0.82001(8) 0.26150(5) 0.0231(3) Uani 1 1 d . . .
H3 H 0.1851 0.8599 0.2736 0.028 Uiso 1 1 calc R . .
C4 C 0.11436(14) 0.81170(9) 0.21411(5) 0.0258(3) Uani 1 1 d . . .
C5 C 0.03686(15) 0.74920(10) 0.19785(5) 0.0270(3) Uani 1 1 d . . .
H5 H 0.0289 0.7425 0.1651 0.032 Uiso 1 1 calc R . .
C6 C -0.02941(14) 0.69610(9) 0.22654(5) 0.0236(3) Uani 1 1 d . . .
C7 C 0.18056(17) 0.86769(11) 0.18051(6) 0.0344(4) Uani 1 1 d . . .
H7A H 0.1191 0.9019 0.1645 0.052 Uiso 1 1 calc R . .
H7B H 0.2264 0.8350 0.1576 0.052 Uiso 1 1 calc R . .
H7C H 0.2392 0.9025 0.1976 0.052 Uiso 1 1 calc R . .
C8 C -0.10485(17) 0.62418(10) 0.20689(5) 0.0309(4) Uani 1 1 d . . .
C9 C -0.1004(2) 0.62125(14) 0.15353(6) 0.0518(6) Uani 1 1 d . . .
H9A H -0.0132 0.6182 0.1432 0.078 Uiso 1 1 calc R . .
H9B H -0.1392 0.6706 0.1408 0.078 Uiso 1 1 calc R . .
H9C H -0.1459 0.5731 0.1425 0.078 Uiso 1 1 calc R . .
C10 C -0.0475(2) 0.54428(11) 0.22480(7) 0.0441(5) Uani 1 1 d . . .
H10A H 0.0396 0.5405 0.2146 0.066 Uiso 1 1 calc R . .
H10B H -0.0948 0.4979 0.2124 0.066 Uiso 1 1 calc R . .
H10C H -0.0509 0.5434 0.2589 0.066 Uiso 1 1 calc R . .
C11 C -0.24246(19) 0.62835(13) 0.22143(7) 0.0434(5) Uani 1 1 d . . .
H11A H -0.2881 0.5827 0.2074 0.065 Uiso 1 1 calc R . .
H11B H -0.2786 0.6801 0.2108 0.065 Uiso 1 1 calc R . .
H11C H -0.2486 0.6249 0.2554 0.065 Uiso 1 1 calc R . .
C12 C -0.01852(13) 0.85979(8) 0.36945(5) 0.0201(3) Uani 1 1 d . . .
H12A H -0.0126 0.8682 0.4035 0.024 Uiso 1 1 calc R . .
H12B H 0.0108 0.9104 0.3541 0.024 Uiso 1 1 calc R . .
C13 C -0.14694(13) 0.62786(8) 0.44757(5) 0.0183(3) Uani 1 1 d . . .
C14 C -0.23424(13) 0.57149(8) 0.43030(5) 0.0183(3) Uani 1 1 d . . .
C15 C -0.30164(13) 0.51993(8) 0.45956(5) 0.0199(3) Uani 1 1 d . . .
H15 H -0.3596 0.4820 0.4469 0.024 Uiso 1 1 calc R . .
C16 C -0.28365(13) 0.52427(9) 0.50732(5) 0.0214(3) Uani 1 1 d . . .
C17 C -0.19436(14) 0.57885(9) 0.52419(5) 0.0215(3) Uani 1 1 d . . .
H17 H -0.1810 0.5808 0.5569 0.026 Uiso 1 1 calc R . .
C18 C -0.12356(13) 0.63061(8) 0.49613(5) 0.0194(3) Uani 1 1 d . . .
C19 C -0.35683(15) 0.47074(10) 0.54019(5) 0.0272(3) Uani 1 1 d . . .
H19A H -0.4241 0.4434 0.5231 0.041 Uiso 1 1 calc R . .
H19B H -0.3927 0.5043 0.5650 0.041 Uiso 1 1 calc R . .
H19C H -0.3012 0.4297 0.5538 0.041 Uiso 1 1 calc R . .
C20 C -0.02281(14) 0.68651(9) 0.51654(5) 0.0232(3) Uani 1 1 d . . .
C21 C -0.05457(17) 0.77622(9) 0.50741(6) 0.0326(4) Uani 1 1 d . . .
H21A H -0.0623 0.7853 0.4738 0.049 Uiso 1 1 calc R . .
H21B H 0.0120 0.8110 0.5199 0.049 Uiso 1 1 calc R . .
H21C H -0.1337 0.7898 0.5227 0.049 Uiso 1 1 calc R . .
C22 C 0.10414(15) 0.66540(11) 0.49470(6) 0.0333(4) Uani 1 1 d . . .
H22A H 0.1207 0.6070 0.4986 0.050 Uiso 1 1 calc R . .
H22B H 0.1700 0.6970 0.5101 0.050 Uiso 1 1 calc R . .
H22C H 0.1027 0.6788 0.4615 0.050 Uiso 1 1 calc R . .
C23 C -0.0093(2) 0.67539(12) 0.56914(6) 0.0399(4) Uani 1 1 d . . .
H23A H -0.0890 0.6878 0.5844 0.060 Uiso 1 1 calc R . .
H23B H 0.0554 0.7124 0.5809 0.060 Uiso 1 1 calc R . .
H23C H 0.0145 0.6188 0.5759 0.060 Uiso 1 1 calc R . .
C24 C -0.34690(13) 0.65453(8) 0.35663(5) 0.0190(3) Uani 1 1 d . . .
H24A H -0.3149 0.7021 0.3742 0.023 Uiso 1 1 calc R . .
H24B H -0.3414 0.6676 0.3230 0.023 Uiso 1 1 calc R . .
C25 C 0.09118(16) 0.55735(10) 0.36425(6) 0.0311(3) Uani 1 1 d . . .
H25A H 0.1727 0.5820 0.3578 0.047 Uiso 1 1 calc R . .
H25B H 0.0730 0.5156 0.3408 0.047 Uiso 1 1 calc R . .
H25C H 0.0925 0.5322 0.3952 0.047 Uiso 1 1 calc R . .

loop_
_atom_site_aniso_label
_atom_site_aniso_U_11
_atom_site_aniso_U_22
_atom_site_aniso_U_33
_atom_site_aniso_U_23
_atom_site_aniso_U_13
_atom_site_aniso_U_12
Al 0.0213(2) 0.0165(2) 0.0194(2) 0.00155(15) 0.00257(15) 0.00149(15)
O1 0.0244(5) 0.0205(5) 0.0176(5) 0.0015(4) 0.0035(4) -0.0045(4)
O2 0.0254(5) 0.0162(4) 0.0176(4) 0.0024(4) 0.0020(4) -0.0020(4)
S1 0.01894(17) 0.01926(17) 0.02185(17) 0.00026(12) -0.00031(12) -0.00003(12)
S2 0.02299(18) 0.01495(17) 0.01708(17) 0.00025(11) 0.00083(12) 0.00109(12)
C1 0.0236(7) 0.0158(6) 0.0200(7) 0.0012(5) 0.0049(5) 0.0002(5)
C2 0.0218(6) 0.0176(6) 0.0199(6) 0.0001(5) 0.0027(5) 0.0017(5)
C3 0.0236(7) 0.0165(6) 0.0292(7) 0.0025(5) 0.0027(6) -0.0009(5)
C4 0.0279(7) 0.0217(7) 0.0279(7) 0.0059(6) 0.0063(6) -0.0013(6)
C5 0.0357(8) 0.0254(7) 0.0199(7) 0.0025(6) 0.0050(6) -0.0027(6)
C6 0.0312(8) 0.0192(6) 0.0202(7) -0.0009(5) 0.0051(5) -0.0036(6)
C7 0.0388(9) 0.0326(9) 0.0317(8) 0.0118(7) 0.0044(7) -0.0089(7)
C8 0.0462(10) 0.0265(8) 0.0201(7) -0.0055(6) 0.0086(6) -0.0131(7)
C9 0.0819(16) 0.0511(12) 0.0225(8) -0.0100(8) 0.0067(9) -0.0329(11)
C10 0.0654(13) 0.0224(8) 0.0445(11) -0.0088(7) 0.0139(9) -0.0101(8)
C11 0.0409(10) 0.0472(11) 0.0423(10) -0.0168(8) 0.0010(8) -0.0175(9)
C12 0.0224(7) 0.0164(6) 0.0216(7) -0.0028(5) -0.0004(5) -0.0008(5)
C13 0.0214(6) 0.0145(6) 0.0189(6) 0.0030(5) 0.0019(5) 0.0029(5)
C14 0.0219(6) 0.0166(6) 0.0164(6) 0.0015(5) 0.0005(5) 0.0031(5)
C15 0.0209(6) 0.0167(6) 0.0221(7) 0.0022(5) 0.0000(5) 0.0004(5)
C16 0.0229(7) 0.0196(6) 0.0216(7) 0.0048(5) 0.0026(5) 0.0011(5)
C17 0.0259(7) 0.0207(6) 0.0181(6) 0.0024(5) -0.0006(5) 0.0021(5)
C18 0.0228(7) 0.0156(6) 0.0197(6) 0.0013(5) -0.0007(5) 0.0024(5)
C19 0.0280(7) 0.0302(8) 0.0233(7) 0.0077(6) 0.0022(6) -0.0040(6)
C20 0.0283(7) 0.0196(7) 0.0216(7) 0.0006(5) -0.0037(5) -0.0024(6)
C21 0.0399(9) 0.0183(7) 0.0396(9) -0.0027(6) -0.0069(7) 0.0003(6)
C22 0.0245(8) 0.0331(8) 0.0423(9) -0.0047(7) -0.0049(7) -0.0009(6)
C23 0.0534(11) 0.0412(10) 0.0252(8) 0.0027(7) -0.0118(8) -0.0171(8)
C24 0.0208(6) 0.0159(6) 0.0202(6) 0.0036(5) 0.0006(5) 0.0008(5)
C25 0.0282(8) 0.0248(8) 0.0404(9) -0.0015(6) -0.0012(7) 0.0080(6)

loop_
_atom_type_symbol
_atom_type_description
_atom_type_scat_dispersion_real
_atom_type_scat_dispersion_imag
_atom_type_scat_source
C C 0.0030 0.0020 'International Tables Vol C Tables 4.2.6.8 and 6.1.1.4'
H H 0.0000 0.0000 'International Tables Vol C Tables 4.2.6.8 and 6.1.1.4'
Al Al 0.0640 0.0510 'International Tables Vol C Tables 4.2.6.8 and 6.1.1.4'
O O 0.0110 0.0060 'International Tables Vol C Tables 4.2.6.8 and 6.1.1.4'
S S 0.1250 0.1230 'International Tables Vol C Tables 4.2.6.8 and 6.1.1.4'

loop_
_geom_angle_atom_site_label_1
_geom_angle_atom_site_label_2
_geom_angle_atom_site_label_3
_geom_angle
_geom_angle_site_symmetry_1
_geom_angle_site_symmetry_3
_geom_angle_publ_flag
O1 Al O2 131.03(5) . . ?
O1 Al C25 113.77(7) . . ?
O2 Al C25 115.16(7) . . ?
O1 Al S1 82.16(4) . . ?
O2 Al S1 87.74(4) . . ?
C25 Al S1 104.42(6) . . ?
O1 Al S2 84.76(4) . . ?
O2 Al S2 80.24(4) . . ?
C25 Al S2 106.15(6) . . ?
S1 Al S2 149.42(2) . . ?
C1 O1 Al 123.69(9) . . ?
C13 O2 Al 120.75(9) . . ?
C2 S1 C12 102.67(6) . . ?
C2 S1 Al 89.66(5) . . ?
C12 S1 Al 108.30(5) . . ?
C14 S2 C24 101.56(6) . . ?
C14 S2 Al 88.31(5) . . ?
C24 S2 Al 96.04(5) . . ?
O1 C1 C2 119.67(12) . . ?
O1 C1 C6 121.19(12) . . ?
C2 C1 C6 119.13(13) . . ?
C3 C2 C1 121.83(13) . . ?
C3 C2 S1 121.05(11) . . ?
C1 C2 S1 117.04(10) . . ?
C4 C3 C2 119.68(14) . . ?
C4 C3 H3 120.2 . . ?
C2 C3 H3 120.2 . . ?
C3 C4 C5 118.15(13) . . ?
C3 C4 C7 121.16(14) . . ?
C5 C4 C7 120.69(14) . . ?
C6 C5 C4 124.21(14) . . ?
C6 C5 H5 117.9 . . ?
C4 C5 H5 117.9 . . ?
C5 C6 C1 116.74(13) . . ?
C5 C6 C8 121.99(13) . . ?
C1 C6 C8 121.22(13) . . ?
C4 C7 H7A 109.5 . . ?
C4 C7 H7B 109.5 . . ?
H7A C7 H7B 109.5 . . ?
C4 C7 H7C 109.5 . . ?
H7A C7 H7C 109.5 . . ?
H7B C7 H7C 109.5 . . ?
C11 C8 C10 109.33(15) . . ?
C11 C8 C9 107.68(16) . . ?
C10 C8 C9 107.20(16) . . ?
C11 C8 C6 111.79(13) . . ?
C10 C8 C6 108.72(15) . . ?
C9 C8 C6 112.00(13) . . ?
C8 C9 H9A 109.5 . . ?
C8 C9 H9B 109.5 . . ?
H9A C9 H9B 109.5 . . ?
C8 C9 H9C 109.5 . . ?
H9A C9 H9C 109.5 . . ?
H9B C9 H9C 109.5 . . ?
C8 C10 H10A 109.5 . . ?
C8 C10 H10B 109.5 . . ?
H10A C10 H10B 109.5 . . ?
C8 C10 H10C 109.5 . . ?
H10A C10 H10C 109.5 . . ?
H10B C10 H10C 109.5 . . ?
C8 C11 H11A 109.5 . . ?
C8 C11 H11B 109.5 . . ?
H11A C11 H11B 109.5 . . ?
C8 C11 H11C 109.5 . . ?
H11A C11 H11C 109.5 . . ?
H11B C11 H11C 109.5 . . ?
C24 C12 S1 113.14(9) 2_465 . ?
C24 C12 H12A 109.0 2_465 . ?
S1 C12 H12A 109.0 . . ?
C24 C12 H12B 109.0 2_465 . ?
S1 C12 H12B 109.0 . . ?
H12A C12 H12B 107.8 . . ?
O2 C13 C14 119.10(12) . . ?
O2 C13 C18 121.83(12) . . ?
C14 C13 C18 119.06(12) . . ?
C15 C14 C13 122.03(12) . . ?
C15 C14 S2 121.36(11) . . ?
C13 C14 S2 116.53(10) . . ?
C16 C15 C14 119.58(13) . . ?
C16 C15 H15 120.2 . . ?
C14 C15 H15 120.2 . . ?
C15 C16 C17 118.11(13) . . ?
C15 C16 C19 121.15(13) . . ?
C17 C16 C19 120.74(13) . . ?
C18 C17 C16 124.16(13) . . ?
C18 C17 H17 117.9 . . ?
C16 C17 H17 117.9 . . ?
C17 C18 C13 116.96(13) . . ?
C17 C18 C20 121.70(12) . . ?
C13 C18 C20 121.32(12) . . ?
C16 C19 H19A 109.5 . . ?
C16 C19 H19B 109.5 . . ?
H19A C19 H19B 109.5 . . ?
C16 C19 H19C 109.5 . . ?
H19A C19 H19C 109.5 . . ?
H19B C19 H19C 109.5 . . ?
C23 C20 C21 107.74(13) . . ?
C23 C20 C18 111.95(12) . . ?
C21 C20 C18 110.61(12) . . ?
C23 C20 C22 107.03(14) . . ?
C21 C20 C22 110.04(14) . . ?
C18 C20 C22 109.40(12) . . ?
C20 C21 H21A 109.5 . . ?
C20 C21 H21B 109.5 . . ?
H21A C21 H21B 109.5 . . ?
C20 C21 H21C 109.5 . . ?
H21A C21 H21C 109.5 . . ?
H21B C21 H21C 109.5 . . ?
C20 C22 H22A 109.5 . . ?
C20 C22 H22B 109.5 . . ?
H22A C22 H22B 109.5 . . ?
C20 C22 H22C 109.5 . . ?
H22A C22 H22C 109.5 . . ?
H22B C22 H22C 109.5 . . ?
C20 C23 H23A 109.5 . . ?
C20 C23 H23B 109.5 . . ?
H23A C23 H23B 109.5 . . ?
C20 C23 H23C 109.5 . . ?
H23A C23 H23C 109.5 . . ?
H23B C23 H23C 109.5 . . ?
C12 C24 S2 112.12(9) 2_465 . ?
C12 C24 H24A 109.2 2_465 . ?
S2 C24 H24A 109.2 . . ?
C12 C24 H24B 109.2 2_465 . ?
S2 C24 H24B 109.2 . . ?
H24A C24 H24B 107.9 . . ?
Al C25 H25A 109.5 . . ?
Al C25 H25B 109.5 . . ?
H25A C25 H25B 109.5 . . ?
Al C25 H25C 109.5 . . ?
H25A C25 H25C 109.5 . . ?
H25B C25 H25C 109.5 . . ?

loop_
_geom_bond_atom_site_label_1
_geom_bond_atom_site_label_2
_geom_bond_distance
_geom_bond_site_symmetry_2
_geom_bond_publ_flag
Al O1 1.7645(11) . ?
Al O2 1.7755(11) . ?
Al C25 1.9441(16) . ?
Al S1 2.5673(6) . ?
Al S2 2.5897(6) . ?
O1 C1 1.3452(16) . ?
O2 C13 1.3490(16) . ?
S1 C2 1.7727(15) . ?
S1 C12 1.8320(14) . ?
S2 C14 1.7685(14) . ?
S2 C24 1.8321(14) . ?
C1 C2 1.404(2) . ?
C1 C6 1.416(2) . ?
C2 C3 1.3954(19) . ?
C3 C4 1.377(2) . ?
C3 H3 0.9500 . ?
C4 C5 1.398(2) . ?
C4 C7 1.508(2) . ?
C5 C6 1.392(2) . ?
C5 H5 0.9500 . ?
C6 C8 1.536(2) . ?
C7 H7A 0.9800 . ?
C7 H7B 0.9800 . ?
C7 H7C 0.9800 . ?
C8 C11 1.533(3) . ?
C8 C10 1.534(3) . ?
C8 C9 1.534(2) . ?
C9 H9A 0.9800 . ?
C9 H9B 0.9800 . ?
C9 H9C 0.9800 . ?
C10 H10A 0.9800 . ?
C10 H10B 0.9800 . ?
C10 H10C 0.9800 . ?
C11 H11A 0.9800 . ?
C11 H11B 0.9800 . ?
C11 H11C 0.9800 . ?
C12 C24 1.505(2) 2_465 ?
C12 H12A 0.9900 . ?
C12 H12B 0.9900 . ?
C13 C14 1.4042(19) . ?
C13 C18 1.4180(19) . ?
C14 C15 1.3928(19) . ?
C15 C16 1.3872(19) . ?
C15 H15 0.9500 . ?
C16 C17 1.395(2) . ?
C16 C19 1.5078(19) . ?
C17 C18 1.394(2) . ?
C17 H17 0.9500 . ?
C18 C20 1.531(2) . ?
C19 H19A 0.9800 . ?
C19 H19B 0.9800 . ?
C19 H19C 0.9800 . ?
C20 C23 1.529(2) . ?
C20 C21 1.531(2) . ?
C20 C22 1.536(2) . ?
C21 H21A 0.9800 . ?
C21 H21B 0.9800 . ?
C21 H21C 0.9800 . ?
C22 H22A 0.9800 . ?
C22 H22B 0.9800 . ?
C22 H22C 0.9800 . ?
C23 H23A 0.9800 . ?
C23 H23B 0.9800 . ?
C23 H23C 0.9800 . ?
C24 C12 1.505(2) 2_465 ?
C24 H24A 0.9900 . ?
C24 H24B 0.9900 . ?
C25 H25A 0.9800 . ?
C25 H25B 0.9800 . ?
C25 H25C 0.9800 . ?

loop_
_geom_torsion_atom_site_label_1
_geom_torsion_atom_site_label_2
_geom_torsion_atom_site_label_3
_geom_torsion_atom_site_label_4
_geom_torsion
_geom_torsion_site_symmetry_1
_geom_torsion_site_symmetry_2
_geom_torsion_site_symmetry_3
_geom_torsion_site_symmetry_4
_geom_torsion_publ_flag
O2 Al O1 C1 108.40(11) . . . . ?
C25 Al O1 C1 -74.03(12) . . . . ?
S1 Al O1 C1 28.33(10) . . . . ?
S2 Al O1 C1 -179.38(10) . . . . ?
O1 Al O2 C13 112.45(10) . . . . ?
C25 Al O2 C13 -65.09(12) . . . . ?
S1 Al O2 C13 -169.97(10) . . . . ?
S2 Al O2 C13 38.27(9) . . . . ?
O1 Al S1 C2 -17.52(6) . . . . ?
O2 Al S1 C2 -149.48(6) . . . . ?
C25 Al S1 C2 95.10(7) . . . . ?
S2 Al S1 C2 -83.06(6) . . . . ?
O1 Al S1 C12 85.72(6) . . . . ?
O2 Al S1 C12 -46.24(6) . . . . ?
C25 Al S1 C12 -161.66(7) . . . . ?
S2 Al S1 C12 20.18(7) . . . . ?
O1 Al S2 C14 -159.34(6) . . . . ?
O2 Al S2 C14 -26.13(5) . . . . ?
C25 Al S2 C14 87.41(7) . . . . ?
S1 Al S2 C14 -94.44(6) . . . . ?
O1 Al S2 C24 -57.89(6) . . . . ?
O2 Al S2 C24 75.32(6) . . . . ?
C25 Al S2 C24 -171.15(7) . . . . ?
S1 Al S2 C24 7.00(6) . . . . ?
Al O1 C1 C2 -30.70(17) . . . . ?
Al O1 C1 C6 149.11(11) . . . . ?
O1 C1 C2 C3 -176.18(13) . . . . ?
C6 C1 C2 C3 4.0(2) . . . . ?
O1 C1 C2 S1 7.16(18) . . . . ?
C6 C1 C2 S1 -172.65(11) . . . . ?
C12 S1 C2 C3 83.90(13) . . . . ?
Al S1 C2 C3 -167.41(11) . . . . ?
C12 S1 C2 C1 -99.41(12) . . . . ?
Al S1 C2 C1 9.29(11) . . . . ?
C1 C2 C3 C4 0.6(2) . . . . ?
S1 C2 C3 C4 177.17(11) . . . . ?
C2 C3 C4 C5 -3.6(2) . . . . ?
C2 C3 C4 C7 177.09(14) . . . . ?
C3 C4 C5 C6 2.0(2) . . . . ?
C7 C4 C5 C6 -178.64(16) . . . . ?
C4 C5 C6 C1 2.5(2) . . . . ?
C4 C5 C6 C8 -174.97(16) . . . . ?
O1 C1 C6 C5 174.81(13) . . . . ?
C2 C1 C6 C5 -5.4(2) . . . . ?
O1 C1 C6 C8 -7.7(2) . . . . ?
C2 C1 C6 C8 172.12(14) . . . . ?
C5 C6 C8 C11 -122.78(17) . . . . ?
C1 C6 C8 C11 59.8(2) . . . . ?
C5 C6 C8 C10 116.43(17) . . . . ?
C1 C6 C8 C10 -60.94(19) . . . . ?
C5 C6 C8 C9 -1.8(2) . . . . ?
C1 C6 C8 C9 -179.21(17) . . . . ?
C2 S1 C12 C24 58.93(11) . . . 2_465 ?
Al S1 C12 C24 -34.97(11) . . . 2_465 ?
Al O2 C13 C14 -38.93(16) . . . . ?
Al O2 C13 C18 140.77(11) . . . . ?
O2 C13 C14 C15 -178.17(12) . . . . ?
C18 C13 C14 C15 2.1(2) . . . . ?
O2 C13 C14 S2 4.92(17) . . . . ?
C18 C13 C14 S2 -174.78(10) . . . . ?
C24 S2 C14 C15 103.78(12) . . . . ?
Al S2 C14 C15 -160.40(11) . . . . ?
C24 S2 C14 C13 -79.29(11) . . . . ?
Al S2 C14 C13 16.53(10) . . . . ?
C13 C14 C15 C16 0.6(2) . . . . ?
S2 C14 C15 C16 177.32(11) . . . . ?
C14 C15 C16 C17 -2.2(2) . . . . ?
C14 C15 C16 C19 178.69(13) . . . . ?
C15 C16 C17 C18 1.3(2) . . . . ?
C19 C16 C17 C18 -179.61(14) . . . . ?
C16 C17 C18 C13 1.3(2) . . . . ?
C16 C17 C18 C20 -177.25(13) . . . . ?
O2 C13 C18 C17 177.34(12) . . . . ?
C14 C13 C18 C17 -2.96(19) . . . . ?
O2 C13 C18 C20 -4.1(2) . . . . ?
C14 C13 C18 C20 175.61(12) . . . . ?
C17 C18 C20 C23 1.9(2) . . . . ?
C13 C18 C20 C23 -176.60(14) . . . . ?
C17 C18 C20 C21 -118.27(15) . . . . ?
C13 C18 C20 C21 63.23(18) . . . . ?
C17 C18 C20 C22 120.37(15) . . . . ?
C13 C18 C20 C22 -58.14(17) . . . . ?
C14 S2 C24 C12 -75.62(11) . . . 2_465 ?
Al S2 C24 C12 -165.12(9) . . . 2_465 ?
